data_7211448
loop_
_publ_author_name
'Wang, Jungang'
'Xiang, Jiachen'
'Wu, Anxin'
'Meng, Xianggao'

_publ_section_title
;
 Robust R22(8) hydrogen bonded dimer for crystal engineering of glycoluril
 derivatives
;
_journal_issue 46
_journal_name_full CrystEngComm
_journal_page_first 10079
_journal_paper_doi 10.1039/c3ce41702f
_journal_volume 15
_journal_year 2013
_chemical_formula_sum 'C33 H30 N6 O7'
_chemical_formula_weight 622.63
_chemical_name_systematic
; 
 ? 
;
_space_group_IT_number 2
_symmetry_cell_setting triclinic
_symmetry_space_group_name_Hall '-P 1'
_symmetry_space_group_name_H-M 'P -1'
_atom_sites_solution_hydrogens geom
_atom_sites_solution_primary direct
_atom_sites_solution_secondary difmap
_audit_creation_method SHELXL-97
_cell_angle_alpha 85.858(2)
_cell_angle_beta 73.698(2)
_cell_angle_gamma 75.367(2)
_cell_formula_units_Z 2
_cell_length_a 9.2244(13)
_cell_length_b 12.2312(17)
_cell_length_c 14.169(2)
_cell_measurement_temperature 123(2)
_cell_volume 1484.6(4)
_computing_structure_refinement 'SHELXL-97 (Sheldrick, 1997)'
_computing_structure_solution 'SHELXS-97 (Sheldrick, 1990)'
_diffrn_ambient_temperature 123(2)
_diffrn_measured_fraction_theta_full 0.979
_diffrn_measured_fraction_theta_max 0.979
_diffrn_radiation_monochromator graphite
_diffrn_radiation_source 'fine-focus sealed tube'
_diffrn_radiation_type MoK\a
_diffrn_radiation_wavelength 0.71073
_diffrn_reflns_av_R_equivalents 0.0539
_diffrn_reflns_av_sigmaI/netI 0.0689
_diffrn_reflns_limit_h_max 11
_diffrn_reflns_limit_h_min -11
_diffrn_reflns_limit_k_max 15
_diffrn_reflns_limit_k_min -15
_diffrn_reflns_limit_l_max 14
_diffrn_reflns_limit_l_min -18
_diffrn_reflns_number 10384
_diffrn_reflns_theta_full 27.00
_diffrn_reflns_theta_max 27.00
_diffrn_reflns_theta_min 2.28
_exptl_absorpt_coefficient_mu 0.100
_exptl_absorpt_correction_T_max 0.9901
_exptl_absorpt_correction_T_min 0.9851
_exptl_crystal_density_diffrn 1.393
_exptl_crystal_density_method 'not measured'
_exptl_crystal_F_000 652
_exptl_crystal_size_max 0.15
_exptl_crystal_size_mid 0.12
_exptl_crystal_size_min 0.10
_refine_diff_density_max 0.387
_refine_diff_density_min -0.242
_refine_diff_density_rms 0.058
_refine_ls_extinction_method none
_refine_ls_goodness_of_fit_ref 1.058
_refine_ls_hydrogen_treatment mixed
_refine_ls_matrix_type full
_refine_ls_number_parameters 428
_refine_ls_number_reflns 6341
_refine_ls_number_restraints 0
_refine_ls_restrained_S_all 1.058
_refine_ls_R_factor_all 0.0787
_refine_ls_R_factor_gt 0.0618
_refine_ls_shift/su_max 0.001
_refine_ls_shift/su_mean 0.000
_refine_ls_structure_factor_coef Fsqd
_refine_ls_weighting_details 'calc w=1/[\s^2^(Fo^2^)+(0.0712P)^2^+0.2937P] where P=(Fo^2^+2Fc^2^)/3'
_refine_ls_weighting_scheme calc
_refine_ls_wR_factor_gt 0.1429
_refine_ls_wR_factor_ref 0.1530
_reflns_number_gt 5084
_reflns_number_total 6341
_reflns_threshold_expression >2sigma(I)
_cod_data_source_file c3ce41702f.txt
_cod_data_source_block 2011010m
_cod_depositor_comments
;
The following automatic conversions were performed:

'_symmetry_cell_setting' value 'Triclinic' changed to 'triclinic'
according to /home/saulius/struct/CIF-dictionaries/cif_core.dic
dictionary named 'cif_core.dic' version 2.4.2 from 2011-04-26.

Automatic conversion script
Id: cif_fix_values 1891 2012-01-12 08:04:46Z andrius 
;
_cod_original_sg_symbol_H-M P-1
_cod_database_code 7211448

loop_
_symmetry_equiv_pos_as_xyz
'x, y, z'
'-x, -y, -z'

loop_
_atom_site_label
_atom_site_type_symbol
_atom_site_fract_x
_atom_site_fract_y
_atom_site_fract_z
_atom_site_U_iso_or_equiv
_atom_site_adp_type
_atom_site_occupancy
_atom_site_symmetry_multiplicity
_atom_site_calc_flag
_atom_site_refinement_flags
C1 C 0.0798(3) 0.1677(2) -0.42558(18) 0.0343(6) Uani 1 1 d .
H1 H 0.0546 0.1941 -0.4851 0.041 Uiso 1 1 calc R
C2 C 0.0942(3) 0.0556(2) -0.40265(18) 0.0347(6) Uani 1 1 d .
H2 H 0.0788 0.0060 -0.4455 0.042 Uiso 1 1 calc R
C3 C 0.1314(3) 0.0153(2) -0.31643(17) 0.0287(5) Uani 1 1 d .
H3 H 0.1417 -0.0622 -0.2990 0.034 Uiso 1 1 calc R
C4 C 0.1537(2) 0.09100(19) -0.25554(16) 0.0235(5) Uani 1 1 d .
C5 C 0.1356(3) 0.2037(2) -0.28500(18) 0.0292(5) Uani 1 1 d .
H5 H 0.1496 0.2558 -0.2438 0.035 Uiso 1 1 calc R
C6 C 0.1872(2) 0.05852(18) -0.16294(17) 0.0224(5) Uani 1 1 d .
C7 C 0.2104(2) 0.03836(18) -0.08478(16) 0.0211(5) Uani 1 1 d .
C8 C 0.2386(2) 0.01374(17) 0.01046(15) 0.0177(4) Uani 1 1 d .
C9 C 0.3099(2) 0.08055(17) 0.04978(15) 0.0164(4) Uani 1 1 d .
C10 C 0.3359(2) 0.05455(16) 0.14299(15) 0.0157(4) Uani 1 1 d .
C11 C 0.2943(2) -0.04111(17) 0.19383(15) 0.0179(4) Uani 1 1 d .
C12 C 0.2239(2) -0.10745(17) 0.15314(16) 0.0199(4) Uani 1 1 d .
H12 H 0.1959 -0.1718 0.1878 0.024 Uiso 1 1 calc R
C13 C 0.1950(2) -0.08020(17) 0.06344(16) 0.0202(5) Uani 1 1 d .
H13 H 0.1455 -0.1249 0.0369 0.024 Uiso 1 1 calc R
C14 C 0.3286(2) -0.07684(17) 0.28717(16) 0.0202(5) Uani 1 1 d .
C15 C 0.3584(3) -0.11332(18) 0.35991(17) 0.0242(5) Uani 1 1 d .
C16 C 0.3965(3) -0.15910(18) 0.44922(16) 0.0225(5) Uani 1 1 d .
C17 C 0.5200(3) -0.1369(2) 0.47661(17) 0.0268(5) Uani 1 1 d .
H17 H 0.5816 -0.0905 0.4366 0.032 Uiso 1 1 calc R
C18 C 0.5515(3) -0.1831(2) 0.56251(18) 0.0315(6) Uani 1 1 d .
H18 H 0.6350 -0.1687 0.5825 0.038 Uiso 1 1 calc R
C19 C 0.4617(3) -0.2498(2) 0.61843(17) 0.0309(6) Uani 1 1 d .
H19 H 0.4848 -0.2809 0.6774 0.037 Uiso 1 1 calc R
C20 C 0.3114(3) -0.2281(2) 0.51146(19) 0.0331(6) Uani 1 1 d .
H20 H 0.2265 -0.2435 0.4938 0.040 Uiso 1 1 calc R
C21 C 0.4123(2) 0.12551(16) 0.18799(15) 0.0167(4) Uani 1 1 d .
H21A H 0.4207 0.0930 0.2529 0.020 Uiso 1 1 calc R
H21B H 0.5194 0.1200 0.1456 0.020 Uiso 1 1 calc R
C22 C 0.3601(2) 0.17982(16) -0.00944(15) 0.0164(4) Uani 1 1 d .
H22A H 0.4745 0.1673 -0.0235 0.020 Uiso 1 1 calc R
H22B H 0.3344 0.1836 -0.0731 0.020 Uiso 1 1 calc R
C23 C 0.1891(2) 0.27823(17) 0.27091(15) 0.0175(4) Uani 1 1 d .
C24 C 0.1735(2) 0.36943(17) 0.01487(15) 0.0179(4) Uani 1 1 d .
C25 C 0.3400(2) 0.32081(16) 0.11822(14) 0.0156(4) Uani 1 1 d .
C26 C 0.5035(2) 0.34186(17) 0.07104(15) 0.0185(4) Uani 1 1 d .
C27 C 0.7554(2) 0.33007(19) 0.08789(17) 0.0240(5) Uani 1 1 d .
H27A H 0.7498 0.4111 0.0950 0.029 Uiso 1 1 calc R
H27B H 0.7978 0.3098 0.0174 0.029 Uiso 1 1 calc R
C28 C 0.8567(3) 0.2585(2) 0.14674(18) 0.0319(6) Uani 1 1 d .
H28A H 0.8149 0.2809 0.2160 0.048 Uiso 1 1 calc R
H28B H 0.9627 0.2690 0.1220 0.048 Uiso 1 1 calc R
H28C H 0.8585 0.1788 0.1406 0.048 Uiso 1 1 calc R
C29 C 0.2068(2) 0.42874(17) 0.15816(15) 0.0178(4) Uani 1 1 d .
C30 C 0.2467(2) 0.53409(17) 0.18579(15) 0.0195(4) Uani 1 1 d .
C31 C 0.4092(3) 0.60520(19) 0.2548(2) 0.0322(6) Uani 1 1 d .
H31A H 0.3205 0.6465 0.3072 0.039 Uiso 1 1 calc R
H31B H 0.4326 0.6579 0.1994 0.039 Uiso 1 1 calc R
C32 C 0.5480(4) 0.5620(2) 0.2931(2) 0.0509(8) Uani 1 1 d .
H32A H 0.5248 0.5083 0.3467 0.076 Uiso 1 1 calc R
H32B H 0.5741 0.6252 0.3178 0.076 Uiso 1 1 calc R
H32C H 0.6363 0.5239 0.2401 0.076 Uiso 1 1 calc R
C33 C 0.1987(4) 0.4917(3) 0.5243(2) 0.0624(9) Uani 1 1 d .
H33A H 0.2195 0.5656 0.5287 0.094 Uiso 1 1 calc R
H33B H 0.1496 0.4931 0.4711 0.094 Uiso 1 1 calc R
H33C H 0.2968 0.4335 0.5107 0.094 Uiso 1 1 calc R
N1 N 0.0995(2) 0.24217(18) -0.36813(15) 0.0354(5) Uani 1 1 d .
N2 N 0.3417(3) -0.27381(19) 0.59432(16) 0.0385(5) Uani 1 1 d .
N3 N 0.33105(19) 0.24507(13) 0.20119(12) 0.0153(4) Uani 1 1 d .
N4 N 0.28580(19) 0.28623(13) 0.04136(12) 0.0157(4) Uani 1 1 d .
N6 N 0.1327(2) 0.45581(15) 0.07983(13) 0.0198(4) Uani 1 1 d .
H6A H 0.054(3) 0.513(2) 0.0810(17) 0.022(6) Uiso 1 1 d .
N5 N 0.1162(2) 0.38338(15) 0.24664(13) 0.0195(4) Uani 1 1 d .
H5A H 0.046(3) 0.425(2) 0.2868(18) 0.023 Uiso 1 1 d .
O1 O 0.14118(17) 0.22168(13) 0.34154(11) 0.0245(4) Uani 1 1 d .
O2 O 0.12105(17) 0.36487(12) -0.05480(11) 0.0224(3) Uani 1 1 d .
O3 O 0.53382(18) 0.38271(14) -0.00950(12) 0.0296(4) Uani 1 1 d .
O4 O 0.60018(16) 0.30774(12) 0.12669(10) 0.0201(3) Uani 1 1 d .
O5 O 0.16706(18) 0.62705(12) 0.17964(12) 0.0260(4) Uani 1 1 d .
O6 O 0.36939(18) 0.50892(12) 0.22163(12) 0.0267(4) Uani 1 1 d .
O7 O 0.0987(3) 0.46743(18) 0.61350(16) 0.0606(7) Uani 1 1 d .
H7A H 0.094(4) 0.381(3) 0.615(3) 0.091 Uiso 1 1 d .

loop_
_atom_site_aniso_label
_atom_site_aniso_U_11
_atom_site_aniso_U_22
_atom_site_aniso_U_33
_atom_site_aniso_U_23
_atom_site_aniso_U_13
_atom_site_aniso_U_12
C1 0.0280(12) 0.0513(16) 0.0189(12) 0.0025(11) -0.0085(10) 0.0003(12)
C2 0.0314(13) 0.0455(16) 0.0290(14) -0.0090(12) -0.0132(11) -0.0042(12)
C3 0.0277(12) 0.0323(13) 0.0275(13) -0.0001(10) -0.0121(10) -0.0046(10)
C4 0.0205(10) 0.0310(12) 0.0175(11) 0.0002(9) -0.0049(9) -0.0043(9)
C5 0.0283(12) 0.0301(13) 0.0254(13) -0.0005(10) -0.0055(10) -0.0025(10)
C6 0.0188(10) 0.0213(11) 0.0271(12) -0.0027(9) -0.0062(9) -0.0040(9)
C7 0.0185(10) 0.0192(11) 0.0260(12) -0.0042(9) -0.0060(9) -0.0039(8)
C8 0.0165(10) 0.0178(10) 0.0178(11) -0.0024(8) -0.0056(8) -0.0006(8)
C9 0.0131(9) 0.0164(10) 0.0168(10) -0.0001(8) -0.0022(8) -0.0006(8)
C10 0.0139(9) 0.0145(9) 0.0170(10) 0.0006(8) -0.0044(8) -0.0007(8)
C11 0.0163(10) 0.0181(10) 0.0171(11) 0.0008(8) -0.0034(8) -0.0022(8)
C12 0.0194(10) 0.0156(10) 0.0248(12) 0.0033(9) -0.0050(9) -0.0063(8)
C13 0.0186(10) 0.0182(10) 0.0257(12) -0.0033(9) -0.0082(9) -0.0044(8)
C14 0.0200(10) 0.0140(10) 0.0262(12) 0.0015(9) -0.0031(9) -0.0073(8)
C15 0.0249(11) 0.0192(11) 0.0298(13) -0.0028(10) -0.0066(10) -0.0079(9)
C16 0.0306(12) 0.0178(10) 0.0183(11) 0.0000(9) -0.0095(9) -0.0014(9)
C17 0.0257(12) 0.0292(12) 0.0262(12) 0.0010(10) -0.0065(10) -0.0088(10)
C18 0.0278(12) 0.0415(14) 0.0275(13) -0.0025(11) -0.0126(10) -0.0061(11)
C19 0.0389(14) 0.0372(14) 0.0177(12) 0.0064(10) -0.0130(11) -0.0071(11)
C20 0.0400(14) 0.0346(13) 0.0337(14) 0.0078(11) -0.0197(12) -0.0163(11)
C21 0.0170(10) 0.0158(10) 0.0186(11) 0.0025(8) -0.0077(8) -0.0040(8)
C22 0.0189(10) 0.0159(10) 0.0134(10) -0.0002(8) -0.0042(8) -0.0026(8)
C23 0.0182(10) 0.0206(10) 0.0160(10) -0.0003(9) -0.0080(8) -0.0047(8)
C24 0.0185(10) 0.0161(10) 0.0181(11) 0.0046(8) -0.0036(9) -0.0055(8)
C25 0.0186(10) 0.0146(10) 0.0142(10) 0.0035(8) -0.0060(8) -0.0045(8)
C26 0.0232(11) 0.0153(10) 0.0169(11) 0.0024(8) -0.0054(9) -0.0053(8)
C27 0.0207(11) 0.0271(12) 0.0260(12) 0.0021(10) -0.0012(9) -0.0157(9)
C28 0.0235(11) 0.0474(15) 0.0308(13) 0.0081(11) -0.0083(10) -0.0210(11)
C29 0.0178(10) 0.0180(10) 0.0173(11) 0.0015(8) -0.0063(8) -0.0024(8)
C30 0.0216(10) 0.0195(11) 0.0150(11) 0.0029(8) -0.0022(8) -0.0048(9)
C31 0.0465(15) 0.0218(12) 0.0371(14) -0.0055(10) -0.0219(12) -0.0106(11)
C32 0.0602(19) 0.0401(16) 0.065(2) -0.0133(15) -0.0378(17) -0.0074(14)
C33 0.070(2) 0.0474(19) 0.055(2) -0.0029(16) 0.0143(17) -0.0224(17)
N1 0.0342(11) 0.0374(12) 0.0268(12) 0.0066(10) -0.0064(9) 0.0016(10)
N2 0.0500(14) 0.0429(13) 0.0309(12) 0.0148(10) -0.0196(11) -0.0207(11)
N3 0.0182(8) 0.0138(8) 0.0148(9) 0.0027(7) -0.0058(7) -0.0047(7)
N4 0.0196(8) 0.0145(8) 0.0136(9) 0.0012(7) -0.0063(7) -0.0033(7)
N6 0.0224(9) 0.0148(9) 0.0208(10) 0.0002(7) -0.0089(8) 0.0014(8)
N5 0.0186(9) 0.0190(9) 0.0163(9) -0.0010(7) -0.0004(7) -0.0013(7)
O1 0.0253(8) 0.0286(8) 0.0178(8) 0.0069(7) -0.0032(6) -0.0084(7)
O2 0.0258(8) 0.0220(8) 0.0207(8) 0.0014(6) -0.0139(7) 0.0001(6)
O3 0.0292(8) 0.0346(9) 0.0267(9) 0.0128(7) -0.0078(7) -0.0143(7)
O4 0.0171(7) 0.0251(8) 0.0188(8) 0.0048(6) -0.0038(6) -0.0091(6)
O5 0.0276(8) 0.0171(8) 0.0324(9) -0.0002(7) -0.0087(7) -0.0035(7)
O6 0.0351(9) 0.0207(8) 0.0305(9) -0.0014(7) -0.0191(8) -0.0060(7)
O7 0.0740(15) 0.0352(11) 0.0464(13) -0.0059(10) 0.0227(11) -0.0087(11)

loop_
_atom_type_symbol
_atom_type_description
_atom_type_scat_dispersion_real
_atom_type_scat_dispersion_imag
_atom_type_scat_source
C C 0.0033 0.0016 'International Tables Vol C Tables 4.2.6.8 and 6.1.1.4'
H H 0.0000 0.0000 'International Tables Vol C Tables 4.2.6.8 and 6.1.1.4'
N N 0.0061 0.0033 'International Tables Vol C Tables 4.2.6.8 and 6.1.1.4'
O O 0.0106 0.0060 'International Tables Vol C Tables 4.2.6.8 and 6.1.1.4'

loop_
_geom_angle_atom_site_label_1
_geom_angle_atom_site_label_2
_geom_angle_atom_site_label_3
_geom_angle
N1 C1 C2 123.2(2)
N1 C1 H1 118.4
C2 C1 H1 118.4
C1 C2 C3 119.4(2)
C1 C2 H2 120.3
C3 C2 H2 120.3
C2 C3 C4 118.6(2)
C2 C3 H3 120.7
C4 C3 H3 120.7
C5 C4 C3 117.8(2)
C5 C4 C6 119.2(2)
C3 C4 C6 122.9(2)
N1 C5 C4 123.4(2)
N1 C5 H5 118.3
C4 C5 H5 118.3
C7 C6 C4 176.0(2)
C6 C7 C8 180.0(3)
C9 C8 C13 120.00(19)
C9 C8 C7 120.99(18)
C13 C8 C7 119.00(18)
C8 C9 C10 119.76(18)
C8 C9 C22 119.42(18)
C10 C9 C22 120.81(17)
C9 C10 C11 119.27(18)
C9 C10 C21 121.14(17)
C11 C10 C21 119.57(17)
C12 C11 C10 120.19(19)
C12 C11 C14 118.06(18)
C10 C11 C14 121.70(18)
C13 C12 C11 120.38(19)
C13 C12 H12 119.8
C11 C12 H12 119.8
C12 C13 C8 120.35(19)
C12 C13 H13 119.8
C8 C13 H13 119.8
C15 C14 C11 175.2(2)
C14 C15 C16 179.4(3)
C17 C16 C20 117.2(2)
C17 C16 C15 121.6(2)
C20 C16 C15 121.2(2)
C18 C17 C16 119.2(2)
C18 C17 H17 120.4
C16 C17 H17 120.4
C19 C18 C17 119.3(2)
C19 C18 H18 120.4
C17 C18 H18 120.4
N2 C19 C18 123.4(2)
N2 C19 H19 118.3
C18 C19 H19 118.3
N2 C20 C16 124.0(2)
N2 C20 H20 118.0
C16 C20 H20 118.0
N3 C21 C10 114.98(15)
N3 C21 H21A 108.5
C10 C21 H21A 108.5
N3 C21 H21B 108.5
C10 C21 H21B 108.5
H21A C21 H21B 107.5
N4 C22 C9 112.46(16)
N4 C22 H22A 109.1
C9 C22 H22A 109.1
N4 C22 H22B 109.1
C9 C22 H22B 109.1
H22A C22 H22B 107.8
O1 C23 N5 127.1(2)
O1 C23 N3 124.72(18)
N5 C23 N3 108.23(17)
O2 C24 N6 127.27(19)
O2 C24 N4 125.36(19)
N6 C24 N4 107.37(17)
N3 C25 N4 113.30(16)
N3 C25 C26 114.60(16)
N4 C25 C26 108.10(16)
N3 C25 C29 103.82(15)
N4 C25 C29 100.65(15)
C26 C25 C29 115.63(16)
O3 C26 O4 126.2(2)
O3 C26 C25 120.47(18)
O4 C26 C25 113.33(16)
O4 C27 C28 106.60(17)
O4 C27 H27A 110.4
C28 C27 H27A 110.4
O4 C27 H27B 110.4
C28 C27 H27B 110.4
H27A C27 H27B 108.6
C27 C28 H28A 109.5
C27 C28 H28B 109.5
H28A C28 H28B 109.5
C27 C28 H28C 109.5
H28A C28 H28C 109.5
H28B C28 H28C 109.5
N6 C29 N5 114.99(17)
N6 C29 C30 109.51(16)
N5 C29 C30 108.75(17)
N6 C29 C25 102.78(16)
N5 C29 C25 100.79(15)
C30 C29 C25 120.07(16)
O5 C30 O6 125.9(2)
O5 C30 C29 121.53(19)
O6 C30 C29 112.44(17)
O6 C31 C32 108.37(19)
O6 C31 H31A 110.0
C32 C31 H31A 110.0
O6 C31 H31B 110.0
C32 C31 H31B 110.0
H31A C31 H31B 108.4
C31 C32 H32A 109.5
C31 C32 H32B 109.5
H32A C32 H32B 109.5
C31 C32 H32C 109.5
H32A C32 H32C 109.5
H32B C32 H32C 109.5
O7 C33 H33A 109.5
O7 C33 H33B 109.5
H33A C33 H33B 109.5
O7 C33 H33C 109.5
H33A C33 H33C 109.5
H33B C33 H33C 109.5
C5 N1 C1 117.7(2)
C20 N2 C19 116.9(2)
C23 N3 C25 110.70(16)
C23 N3 C21 120.61(16)
C25 N3 C21 120.44(16)
C24 N4 C22 124.70(17)
C24 N4 C25 113.13(16)
C22 N4 C25 121.68(16)
C24 N6 C29 112.58(16)
C24 N6 H6A 122.2(15)
C29 N6 H6A 123.6(15)
C23 N5 C29 113.34(17)
C23 N5 H5A 122.2(17)
C29 N5 H5A 121.1(17)
C26 O4 C27 115.96(16)
C30 O6 C31 115.47(16)
C33 O7 H7A 110(2)

loop_
_geom_bond_atom_site_label_1
_geom_bond_atom_site_label_2
_geom_bond_distance
C1 N1 1.341(3)
C1 C2 1.367(4)
C1 H1 0.9500
C2 C3 1.385(3)
C2 H2 0.9500
C3 C4 1.399(3)
C3 H3 0.9500
C4 C5 1.394(3)
C4 C6 1.437(3)
C5 N1 1.334(3)
C5 H5 0.9500
C6 C7 1.183(3)
C7 C8 1.441(3)
C8 C9 1.398(3)
C8 C13 1.409(3)
C9 C10 1.408(3)
C9 C22 1.521(3)
C10 C11 1.409(3)
C10 C21 1.516(3)
C11 C12 1.399(3)
C11 C14 1.457(3)
C12 C13 1.372(3)
C12 H12 0.9500
C13 H13 0.9500
C14 C15 1.169(3)
C15 C16 1.445(3)
C16 C17 1.393(3)
C16 C20 1.395(3)
C17 C18 1.379(3)
C17 H17 0.9500
C18 C19 1.363(3)
C18 H18 0.9500
C19 N2 1.348(3)
C19 H19 0.9500
C20 N2 1.334(3)
C20 H20 0.9500
C21 N3 1.464(2)
C21 H21A 0.9900
C21 H21B 0.9900
C22 N4 1.446(2)
C22 H22A 0.9900
C22 H22B 0.9900
C23 O1 1.217(2)
C23 N5 1.361(3)
C23 N3 1.385(3)
C24 O2 1.225(2)
C24 N6 1.360(3)
C24 N4 1.371(2)
C25 N3 1.440(2)
C25 N4 1.447(3)
C25 C26 1.547(3)
C25 C29 1.572(3)
C26 O3 1.200(2)
C26 O4 1.323(2)
C27 O4 1.470(2)
C27 C28 1.501(3)
C27 H27A 0.9900
C27 H27B 0.9900
C28 H28A 0.9800
C28 H28B 0.9800
C28 H28C 0.9800
C29 N6 1.437(3)
C29 N5 1.457(3)
C29 C30 1.531(3)
C30 O5 1.200(2)
C30 O6 1.325(2)
C31 O6 1.462(3)
C31 C32 1.490(3)
C31 H31A 0.9900
C31 H31B 0.9900
C32 H32A 0.9800
C32 H32B 0.9800
C32 H32C 0.9800
C33 O7 1.402(4)
C33 H33A 0.9800
C33 H33B 0.9800
C33 H33C 0.9800
N6 H6A 0.87(2)
N5 H5A 0.82(3)
O7 H7A 1.06(4)

loop_
_geom_hbond_atom_site_label_D
_geom_hbond_atom_site_label_H
_geom_hbond_atom_site_label_A
_geom_hbond_distance_DH
_geom_hbond_distance_HA
_geom_hbond_distance_DA
_geom_hbond_angle_DHA
_geom_hbond_site_symmetry_A
O7 H7A N1 1.06(4) 1.69(4) 2.747(3) 171(3) 1_556
C1 H1 O1 0.95 2.39 3.236(3) 148.5 1_554
C12 H12 O5 0.95 2.56 3.396(3) 147.7 1_545
C18 H18 O1 0.95 2.51 3.391(3) 153.9 2_656

loop_
_geom_torsion_atom_site_label_1
_geom_torsion_atom_site_label_2
_geom_torsion_atom_site_label_3
_geom_torsion_atom_site_label_4
_geom_torsion
N1 C1 C2 C3 -0.3(4)
C1 C2 C3 C4 -0.2(3)
C2 C3 C4 C5 0.6(3)
C2 C3 C4 C6 177.8(2)
C3 C4 C5 N1 -0.5(3)
C6 C4 C5 N1 -177.8(2)
C5 C4 C6 C7 27(3)
C3 C4 C6 C7 -150(3)
C4 C6 C7 C8 123(100)
C6 C7 C8 C9 -176(100)
C6 C7 C8 C13 5(100)
C13 C8 C9 C10 -0.9(3)
C7 C8 C9 C10 179.97(18)
C13 C8 C9 C22 178.37(18)
C7 C8 C9 C22 -0.7(3)
C8 C9 C10 C11 2.2(3)
C22 C9 C10 C11 -177.09(18)
C8 C9 C10 C21 -179.77(18)
C22 C9 C10 C21 0.9(3)
C9 C10 C11 C12 -1.8(3)
C21 C10 C11 C12 -179.89(18)
C9 C10 C11 C14 175.50(18)
C21 C10 C11 C14 -2.6(3)
C10 C11 C12 C13 0.1(3)
C14 C11 C12 C13 -177.27(18)
C11 C12 C13 C8 1.1(3)
C9 C8 C13 C12 -0.8(3)
C7 C8 C13 C12 178.36(19)
C12 C11 C14 C15 35(3)
C10 C11 C14 C15 -142(3)
C11 C14 C15 C16 49(28)
C14 C15 C16 C17 69(26)
C14 C15 C16 C20 -111(26)
C20 C16 C17 C18 -0.1(3)
C15 C16 C17 C18 -179.8(2)
C16 C17 C18 C19 0.2(3)
C17 C18 C19 N2 0.1(4)
C17 C16 C20 N2 -0.4(4)
C15 C16 C20 N2 179.3(2)
C9 C10 C21 N3 58.8(3)
C11 C10 C21 N3 -123.21(19)
C8 C9 C22 N4 120.7(2)
C10 C9 C22 N4 -60.0(2)
N3 C25 C26 O3 163.96(19)
N4 C25 C26 O3 36.6(3)
C29 C25 C26 O3 -75.3(2)
N3 C25 C26 O4 -14.2(2)
N4 C25 C26 O4 -141.61(17)
C29 C25 C26 O4 106.52(19)
N3 C25 C29 N6 -135.17(16)
N4 C25 C29 N6 -17.74(18)
C26 C25 C29 N6 98.42(19)
N3 C25 C29 N5 -16.21(18)
N4 C25 C29 N5 101.22(16)
C26 C25 C29 N5 -142.62(17)
N3 C25 C29 C30 103.02(19)
N4 C25 C29 C30 -139.54(18)
C26 C25 C29 C30 -23.4(3)
N6 C29 C30 O5 32.3(3)
N5 C29 C30 O5 -94.1(2)
C25 C29 C30 O5 150.7(2)
N6 C29 C30 O6 -151.64(17)
N5 C29 C30 O6 82.0(2)
C25 C29 C30 O6 -33.2(3)
C4 C5 N1 C1 0.1(3)
C2 C1 N1 C5 0.3(4)
C16 C20 N2 C19 0.7(4)
C18 C19 N2 C20 -0.5(4)
O1 C23 N3 C25 169.20(19)
N5 C23 N3 C25 -11.3(2)
O1 C23 N3 C21 20.7(3)
N5 C23 N3 C21 -159.86(16)
N4 C25 N3 C23 -90.8(2)
C26 C25 N3 C23 144.49(17)
C29 C25 N3 C23 17.4(2)
N4 C25 N3 C21 57.8(2)
C26 C25 N3 C21 -66.9(2)
C29 C25 N3 C21 166.03(16)
C10 C21 N3 C23 69.8(2)
C10 C21 N3 C25 -75.7(2)
O2 C24 N4 C22 0.1(3)
N6 C24 N4 C22 -179.95(17)
O2 C24 N4 C25 172.10(19)
N6 C24 N4 C25 -8.0(2)
C9 C22 N4 C24 -109.1(2)
C9 C22 N4 C25 79.6(2)
N3 C25 N4 C24 126.50(18)
C26 C25 N4 C24 -105.36(18)
C29 C25 N4 C24 16.3(2)
N3 C25 N4 C22 -61.3(2)
C26 C25 N4 C22 66.9(2)
C29 C25 N4 C22 -171.47(16)
O2 C24 N6 C29 174.5(2)
N4 C24 N6 C29 -5.5(2)
N5 C29 N6 C24 -93.5(2)
C30 C29 N6 C24 143.75(18)
C25 C29 N6 C24 15.0(2)
O1 C23 N5 C29 178.86(19)
N3 C23 N5 C29 -0.6(2)
N6 C29 N5 C23 120.45(19)
C30 C29 N5 C23 -116.37(19)
C25 C29 N5 C23 10.7(2)
O3 C26 O4 C27 4.6(3)
C25 C26 O4 C27 -177.34(17)
C28 C27 O4 C26 -164.96(18)
O5 C30 O6 C31 -0.9(3)
C29 C30 O6 C31 -176.71(18)
C32 C31 O6 C30 179.6(2)
